data_4111381
loop_
_publ_author_name
'Michael P. Shaver'
'Michael D. Fryzuk'

_publ_section_title
;
 Cleavage of Hydrazine and 1,1-Dimethylhydrazine by Dinuclear Tantalum
 Hydrides: Formation of Imides, Nitrides, and N,N-Dimethylamine
;
_journal_name_full 'Journal of the American Chemical Society'
_journal_page_first 500
_journal_page_last 501
_journal_paper_doi 10.1021/ja043732q
_journal_volume 127
_journal_year 2005
_chemical_formula_moiety 'C24 H37 N3 P1 Si2 Ta1'
_chemical_formula_sum 'C24 H37 N3 P Si2 Ta'
_chemical_formula_weight 630.18
_chemical_name_systematic
;
 ?
;
_space_group_IT_number 2
_symmetry_cell_setting triclinic
_symmetry_space_group_name_Hall '-P 1'
_symmetry_space_group_name_H-M 'P -1'
_atom_sites_solution_hydrogens geom
_atom_sites_solution_primary direct
_atom_sites_solution_secondary difmap
_audit_creation_method SHELXL-97
_cell_angle_alpha 101.22(3)
_cell_angle_beta 111.66(3)
_cell_angle_gamma 108.490(12)
_cell_formula_units_Z 2
_cell_length_a 11.340(12)
_cell_length_b 11.984(12)
_cell_length_c 12.27(3)
_cell_measurement_reflns_used 12494
_cell_measurement_temperature 173(2)
_cell_measurement_theta_max 27.87
_cell_measurement_theta_min 2.68
_cell_volume 1375(4)
_computing_molecular_graphics 'Ortep-3 for Windows (Farrugia, 1997)'
_computing_publication_material 'WinGX publication routines (Farrugia, 1999)'
_computing_structure_refinement 'SHELXL-97 (Sheldrick, 1997)'
_computing_structure_solution 'SHELXS-97 (Sheldrick, 1997)'
_diffrn_ambient_temperature 173(2)
_diffrn_measured_fraction_theta_full 0.864
_diffrn_measured_fraction_theta_max 0.864
_diffrn_radiation_monochromator graphite
_diffrn_radiation_source 'fine-focus sealed tube'
_diffrn_radiation_type MoK\a
_diffrn_radiation_wavelength 0.71073
_diffrn_reflns_av_R_equivalents 0.0440
_diffrn_reflns_av_sigmaI/netI 0.0323
_diffrn_reflns_limit_h_max 14
_diffrn_reflns_limit_h_min 0
_diffrn_reflns_limit_k_max 14
_diffrn_reflns_limit_k_min -15
_diffrn_reflns_limit_l_max 14
_diffrn_reflns_limit_l_min -15
_diffrn_reflns_number 12494
_diffrn_reflns_theta_full 27.87
_diffrn_reflns_theta_max 27.87
_diffrn_reflns_theta_min 2.68
_exptl_absorpt_coefficient_mu 4.158
_exptl_absorpt_correction_T_max 0.5350
_exptl_absorpt_correction_T_min 0.3519
_exptl_absorpt_correction_type multi-scan
_exptl_absorpt_process_details Tompa-analytical
_exptl_crystal_colour yellow
_exptl_crystal_density_diffrn 1.535
_exptl_crystal_description irregular
_exptl_crystal_F_000 636
_exptl_crystal_size_max 0.35
_exptl_crystal_size_mid 0.20
_exptl_crystal_size_min 0.15
_refine_diff_density_max 2.572
_refine_diff_density_min -1.536
_refine_diff_density_rms 0.120
_refine_ls_extinction_method none
_refine_ls_goodness_of_fit_ref 1.101
_refine_ls_hydrogen_treatment mixed
_refine_ls_matrix_type full
_refine_ls_number_parameters 287
_refine_ls_number_reflns 5657
_refine_ls_number_restraints 0
_refine_ls_restrained_S_all 1.101
_refine_ls_R_factor_all 0.0276
_refine_ls_R_factor_gt 0.0265
_refine_ls_shift/su_max 0.001
_refine_ls_shift/su_mean 0.000
_refine_ls_structure_factor_coef Fsqd
_refine_ls_weighting_details 'calc w=1/[\s^2^(Fo^2^)+(0.0271P)^2^+2.9813P] where P=(Fo^2^+2Fc^2^)/3'
_refine_ls_weighting_scheme calc
_refine_ls_wR_factor_gt 0.0639
_refine_ls_wR_factor_ref 0.0649
_reflns_number_gt 5480
_reflns_number_total 5657
_reflns_threshold_expression >2sigma(I)
_cod_data_source_file ja043732qsi20041014_012607.cif
_cod_data_source_block mf553
_cod_original_cell_volume 1375(3)
_cod_database_code 4111381

loop_
_symmetry_equiv_pos_as_xyz
'x, y, z'
'-x, -y, -z'

loop_
_atom_site_label
_atom_site_type_symbol
_atom_site_fract_x
_atom_site_fract_y
_atom_site_fract_z
_atom_site_U_iso_or_equiv
_atom_site_adp_type
_atom_site_occupancy
_atom_site_symmetry_multiplicity
_atom_site_calc_flag
_atom_site_refinement_flags
C1 C 0.0806(4) 0.2548(3) 0.1190(3) 0.0196(7) Uani 1 1 d .
H1A H 0.0551 0.1657 0.0750 0.024 Uiso 1 1 calc R
H1B H 0.0191 0.2826 0.0609 0.024 Uiso 1 1 calc R
C2 C 0.3161(4) 0.2485(4) 0.0799(3) 0.0226(7) Uani 1 1 d .
H2A H 0.3884 0.2988 0.0604 0.027 Uiso 1 1 calc R
H2B H 0.2343 0.1865 0.0002 0.027 Uiso 1 1 calc R
C3 C -0.0857(5) 0.1138(4) 0.2326(4) 0.0391(11) Uani 1 1 d .
H3A H -0.0531 0.0482 0.2188 0.059 Uiso 1 1 calc R
H3B H -0.1725 0.0935 0.1582 0.059 Uiso 1 1 calc R
H3C H -0.1034 0.1183 0.3053 0.059 Uiso 1 1 calc R
C4 C -0.0143(5) 0.3901(5) 0.2892(4) 0.0353(10) Uani 1 1 d .
H4A H -0.0290 0.3947 0.3635 0.053 Uiso 1 1 calc R
H4B H -0.1033 0.3674 0.2161 0.053 Uiso 1 1 calc R
H4C H 0.0547 0.4721 0.3024 0.053 Uiso 1 1 calc R
C5 C 0.2428(5) 0.0238(4) 0.1680(4) 0.0339(10) Uani 1 1 d .
H5A H 0.2824 -0.0220 0.2178 0.051 Uiso 1 1 calc R
H5B H 0.1856 -0.0314 0.0798 0.051 Uiso 1 1 calc R
H5C H 0.1843 0.0509 0.1985 0.051 Uiso 1 1 calc R
C6 C 0.4999(5) 0.1095(4) 0.1282(4) 0.0368(10) Uani 1 1 d .
H6A H 0.5771 0.1820 0.1353 0.055 Uiso 1 1 calc R
H6B H 0.4429 0.0529 0.0405 0.055 Uiso 1 1 calc R
H6C H 0.5382 0.0645 0.1800 0.055 Uiso 1 1 calc R
C7 C 0.2025(4) 0.2850(4) 0.4946(4) 0.0255(8) Uani 1 1 d .
C8 C 0.1922(6) 0.1708(5) 0.5105(5) 0.0532(15) Uani 1 1 d .
H8 H 0.1905 0.1069 0.4495 0.064 Uiso 1 1 calc R
C9 C 0.1845(7) 0.1506(9) 0.6167(8) 0.096(3) Uani 1 1 d .
H9 H 0.1765 0.0721 0.6263 0.115 Uiso 1 1 calc R
C10 C 0.1881(7) 0.2402(12) 0.7066(7) 0.105(4) Uani 1 1 d .
H10 H 0.1842 0.2256 0.7788 0.127 Uiso 1 1 calc R
C11 C 0.1974(6) 0.3515(10) 0.6903(5) 0.082(3) Uani 1 1 d .
H11 H 0.1981 0.4142 0.7516 0.099 Uiso 1 1 calc R
C12 C 0.2060(5) 0.3760(6) 0.5860(4) 0.0456(12) Uani 1 1 d .
H12 H 0.2142 0.4550 0.5779 0.055 Uiso 1 1 calc R
C13 C 0.5868(4) 0.2461(3) 0.4183(3) 0.0179(7) Uani 1 1 d .
C14 C 0.5563(4) 0.1776(4) 0.4914(4) 0.0241(7) Uani 1 1 d .
H14 H 0.4658 0.1502 0.4869 0.029 Uiso 1 1 calc R
C15 C 0.6564(5) 0.1486(4) 0.5707(4) 0.0351(10) Uani 1 1 d .
H15 H 0.6341 0.1029 0.6209 0.042 Uiso 1 1 calc R
C16 C 0.7879(5) 0.1853(5) 0.5776(4) 0.0395(11) Uani 1 1 d .
H16 H 0.8561 0.1645 0.6313 0.047 Uiso 1 1 calc R
C17 C 0.8183(5) 0.2528(5) 0.5050(5) 0.0429(11) Uani 1 1 d .
H17 H 0.9089 0.2794 0.5097 0.052 Uiso 1 1 calc R
C18 C 0.7192(4) 0.2828(4) 0.4249(4) 0.0313(9) Uani 1 1 d .
H18 H 0.7421 0.3283 0.3747 0.038 Uiso 1 1 calc R
C19 C 0.2624(4) 0.4731(3) 0.0924(3) 0.0203(7) Uani 1 1 d .
H19 H 0.1972 0.4307 0.0005 0.024 Uiso 1 1 calc R
C20 C 0.4083(4) 0.5503(4) 0.1094(4) 0.0280(8) Uani 1 1 d .
H20A H 0.4764 0.5850 0.1995 0.034 Uiso 1 1 calc R
H20B H 0.4370 0.4945 0.0647 0.034 Uiso 1 1 calc R
C21 C 0.4126(5) 0.6581(4) 0.0599(5) 0.0377(10) Uani 1 1 d .
H21A H 0.5103 0.7092 0.0789 0.045 Uiso 1 1 calc R
H21B H 0.3545 0.6231 -0.0323 0.045 Uiso 1 1 calc R
C22 C 0.3591(5) 0.7416(4) 0.1176(5) 0.0374(10) Uani 1 1 d .
H22A H 0.3579 0.8071 0.0796 0.045 Uiso 1 1 calc R
H22B H 0.4232 0.7841 0.2086 0.045 Uiso 1 1 calc R
C23 C 0.2118(5) 0.6649(4) 0.0968(4) 0.0317(9) Uani 1 1 d .
H23A H 0.1461 0.6289 0.0060 0.038 Uiso 1 1 calc R
H23B H 0.1808 0.7206 0.1385 0.038 Uiso 1 1 calc R
C24 C 0.2073(4) 0.5583(3) 0.1490(4) 0.0217(7) Uani 1 1 d .
H24A H 0.1096 0.5074 0.1299 0.026 Uiso 1 1 calc R
H24B H 0.2651 0.5946 0.2412 0.026 Uiso 1 1 calc R
N1 N 0.4821(3) 0.2741(3) 0.3351(3) 0.0172(6) Uani 1 1 d .
N2 N 0.2128(3) 0.3059(3) 0.3867(3) 0.0169(6) Uani 1 1 d .
N3 N 0.5112(8) 0.4164(6) 0.5794(6) 0.0193(13) Uani 0.50 1 d P
Si1 Si 0.05155(10) 0.26860(9) 0.26201(9) 0.0207(2) Uani 1 1 d .
Si2 Si 0.38861(10) 0.16482(9) 0.18305(9) 0.01950(19) Uiso 1 1 d .
P1 P 0.26372(9) 0.35060(8) 0.16247(8) 0.01533(17) Uani 1 1 d .
Ta1 Ta 0.409897(12) 0.396878(11) 0.402096(11) 0.01217(5) Uani 1 1 d .
H1 H 0.570(10) 0.453(9) 0.559(9) 0.12(3) Uiso 1 1 d .
H4 H 0.472(9) 0.441(8) 0.566(8) 0.01(2) Uiso 0.50 1 d P

loop_
_atom_site_aniso_label
_atom_site_aniso_U_11
_atom_site_aniso_U_22
_atom_site_aniso_U_33
_atom_site_aniso_U_23
_atom_site_aniso_U_13
_atom_site_aniso_U_12
C1 0.0149(16) 0.0210(16) 0.0171(17) 0.0078(13) 0.0032(13) 0.0051(14)
C2 0.033(2) 0.0270(17) 0.0149(17) 0.0083(14) 0.0135(15) 0.0180(16)
C3 0.025(2) 0.040(2) 0.031(2) 0.0114(19) 0.0094(18) -0.0063(18)
C4 0.028(2) 0.056(3) 0.032(2) 0.020(2) 0.0155(18) 0.025(2)
C5 0.038(2) 0.0200(17) 0.024(2) 0.0042(15) 0.0023(18) 0.0054(17)
C6 0.047(3) 0.043(2) 0.026(2) 0.0045(18) 0.016(2) 0.031(2)
C7 0.0123(16) 0.037(2) 0.0175(18) 0.0117(16) 0.0059(14) -0.0006(15)
C8 0.053(3) 0.048(3) 0.039(3) 0.031(2) 0.012(2) 0.000(2)
C9 0.061(4) 0.124(7) 0.069(5) 0.080(5) 0.014(4) -0.008(4)
C10 0.044(4) 0.222(11) 0.048(4) 0.088(6) 0.023(3) 0.028(5)
C11 0.037(3) 0.187(9) 0.022(3) 0.026(4) 0.021(2) 0.044(4)
C12 0.032(2) 0.084(4) 0.023(2) 0.013(2) 0.0150(19) 0.028(3)
C13 0.0214(17) 0.0159(15) 0.0157(17) 0.0035(13) 0.0067(14) 0.0106(14)
C14 0.0254(19) 0.0265(18) 0.0228(19) 0.0123(15) 0.0103(16) 0.0128(16)
C15 0.046(3) 0.031(2) 0.030(2) 0.0180(18) 0.012(2) 0.022(2)
C16 0.038(2) 0.046(3) 0.033(2) 0.013(2) 0.0047(19) 0.030(2)
C17 0.027(2) 0.064(3) 0.042(3) 0.018(2) 0.013(2) 0.027(2)
C18 0.026(2) 0.041(2) 0.032(2) 0.0158(18) 0.0147(18) 0.0166(18)
C19 0.0240(18) 0.0223(16) 0.0142(17) 0.0098(13) 0.0075(14) 0.0092(15)
C20 0.033(2) 0.0314(19) 0.032(2) 0.0181(17) 0.0223(18) 0.0152(17)
C21 0.051(3) 0.034(2) 0.041(3) 0.023(2) 0.032(2) 0.014(2)
C22 0.054(3) 0.0246(19) 0.045(3) 0.0200(19) 0.029(2) 0.018(2)
C23 0.039(2) 0.0275(19) 0.032(2) 0.0163(17) 0.0131(18) 0.0190(18)
C24 0.0217(18) 0.0241(17) 0.0227(19) 0.0120(15) 0.0100(15) 0.0118(15)
N1 0.0203(14) 0.0150(13) 0.0138(14) 0.0027(11) 0.0061(12) 0.0083(12)
N2 0.0151(14) 0.0179(13) 0.0148(14) 0.0067(11) 0.0072(11) 0.0029(11)
N3 0.017(3) 0.019(3) 0.026(4) 0.010(3) 0.011(3) 0.011(3)
Si1 0.0140(4) 0.0251(5) 0.0179(5) 0.0087(4) 0.0059(4) 0.0035(4)
P1 0.0183(4) 0.0170(4) 0.0119(4) 0.0068(3) 0.0068(3) 0.0082(3)
Ta1 0.01366(8) 0.01334(7) 0.01008(8) 0.00453(5) 0.00542(6) 0.00628(5)

loop_
_atom_type_symbol
_atom_type_description
_atom_type_scat_dispersion_real
_atom_type_scat_dispersion_imag
_atom_type_scat_source
C C 0.0033 0.0016 'International Tables Vol C Tables 4.2.6.8 and 6.1.1.4'
H H 0.0000 0.0000 'International Tables Vol C Tables 4.2.6.8 and 6.1.1.4'
N N 0.0061 0.0033 'International Tables Vol C Tables 4.2.6.8 and 6.1.1.4'
Si Si 0.0817 0.0704 'International Tables Vol C Tables 4.2.6.8 and 6.1.1.4'
P P 0.1023 0.0942 'International Tables Vol C Tables 4.2.6.8 and 6.1.1.4'
Ta Ta -0.7052 6.5227 'International Tables Vol C Tables 4.2.6.8 and 6.1.1.4'

loop_
_geom_angle_atom_site_label_1
_geom_angle_atom_site_label_2
_geom_angle_atom_site_label_3
_geom_angle
_geom_angle_site_symmetry_1
_geom_angle_site_symmetry_3
P1 C1 Si1 110.99(19) . .
P1 C2 Si2 108.3(2) . .
C12 C7 C8 118.4(5) . .
C12 C7 N2 122.1(4) . .
C8 C7 N2 119.5(4) . .
C7 C8 C9 119.7(7) . .
C10 C9 C8 121.8(8) . .
C9 C10 C11 118.3(6) . .
C10 C11 C12 121.8(7) . .
C7 C12 C11 119.9(6) . .
C18 C13 C14 118.4(3) . .
C18 C13 N1 121.0(3) . .
C14 C13 N1 120.5(3) . .
C15 C14 C13 120.8(4) . .
C16 C15 C14 120.8(4) . .
C17 C16 C15 118.5(4) . .
C16 C17 C18 121.5(4) . .
C13 C18 C17 119.9(4) . .
C20 C19 C24 110.9(3) . .
C20 C19 P1 111.0(3) . .
C24 C19 P1 110.3(3) . .
C21 C20 C19 112.2(3) . .
C22 C21 C20 111.7(4) . .
C21 C22 C23 110.9(4) . .
C22 C23 C24 111.3(3) . .
C23 C24 C19 111.4(3) . .
C13 N1 Si2 113.3(2) . .
C13 N1 Ta1 121.6(2) . .
Si2 N1 Ta1 122.49(17) . .
C7 N2 Si1 113.5(3) . .
C7 N2 Ta1 118.6(2) . .
Si1 N2 Ta1 127.28(18) . .
Ta1 N3 Ta1 81.4(3) . 2_666
N2 Si1 C4 111.86(19) . .
N2 Si1 C3 112.10(19) . .
C4 Si1 C3 107.8(2) . .
N2 Si1 C1 106.0(2) . .
C4 Si1 C1 111.34(19) . .
C3 Si1 C1 107.7(2) . .
N1 Si2 C6 113.3(2) . .
N1 Si2 C5 111.30(19) . .
C6 Si2 C5 108.1(2) . .
N1 Si2 C2 105.88(19) . .
C6 Si2 C2 107.8(2) . .
C5 Si2 C2 110.4(2) . .
C2 P1 C1 105.57(19) . .
C2 P1 C19 106.5(2) . .
C1 P1 C19 106.15(17) . .
C2 P1 Ta1 106.44(16) . .
C1 P1 Ta1 106.74(13) . .
C19 P1 Ta1 124.16(14) . .
N3 Ta1 N3 98.6(3) . 2_666
N3 Ta1 N2 94.6(2) . .
N3 Ta1 N2 121.2(2) 2_666 .
N3 Ta1 N1 95.1(3) . .
N3 Ta1 N1 122.3(2) 2_666 .
N2 Ta1 N1 113.04(13) . .
N3 Ta1 P1 175.15(19) . .
N3 Ta1 P1 86.2(2) 2_666 .
N2 Ta1 P1 82.45(11) . .
N1 Ta1 P1 82.58(12) . .
N3 Ta1 Ta1 50.7(2) . 2_666
N3 Ta1 Ta1 47.9(2) 2_666 2_666
N2 Ta1 Ta1 117.72(11) . 2_666
N1 Ta1 Ta1 119.07(12) . 2_666
P1 Ta1 Ta1 134.10(7) . 2_666

loop_
_geom_bond_atom_site_label_1
_geom_bond_atom_site_label_2
_geom_bond_distance
_geom_bond_site_symmetry_2
C1 P1 1.830(4) .
C1 Si1 1.888(5) .
C2 P1 1.817(4) .
C2 Si2 1.879(4) .
C3 Si1 1.868(4) .
C4 Si1 1.864(5) .
C5 Si2 1.872(5) .
C6 Si2 1.862(4) .
C7 C12 1.383(7) .
C7 C8 1.394(7) .
C7 N2 1.434(5) .
C8 C9 1.400(9) .
C9 C10 1.360(15) .
C10 C11 1.364(14) .
C11 C12 1.399(8) .
C13 C18 1.390(6) .
C13 C14 1.390(5) .
C13 N1 1.435(4) .
C14 C15 1.386(5) .
C15 C16 1.379(7) .
C16 C17 1.377(7) .
C17 C18 1.391(6) .
C19 C20 1.528(5) .
C19 C24 1.537(5) .
C19 P1 1.842(4) .
C20 C21 1.526(6) .
C21 C22 1.517(7) .
C22 C23 1.523(6) .
C23 C24 1.531(5) .
N1 Si2 1.740(4) .
N1 Ta1 2.073(3) .
N2 Si1 1.742(4) .
N2 Ta1 2.070(4) .
N3 Ta1 1.973(8) .
N3 Ta1 2.059(7) 2_666
P1 Ta1 2.624(5) .
Ta1 N3 2.059(7) 2_666
Ta1 Ta1 2.630(3) 2_666
